data_2019933
loop_
_publ_author_name
'Yousefi, Zakieh'
'Eshtiagh-Hosseini, Hossein'
'Salimi, Alireza'
'Soleimannejad, Janet'

_publ_section_title
;
 (2-Aminopyrimidine-\k<i>N</i>^1^)aqua(pyridine-2,6-dicarboxylato-\k^3^<i>O</i>^2^,<i>N,O</i>^6^)copper(II):
 X-ray and DFT calculated structure
;
_journal_coeditor_code FA3361
_journal_issue 5
_journal_name_full 'Acta Crystallographica Section C'
_journal_page_first 386
_journal_page_last 393
_journal_paper_doi 10.1107/S2053229615005331
_journal_volume 71
_journal_year 2015
_chemical_formula_iupac '[Cu (C7 H3 N2 O4) (C4 H5 N2) (H2 O)]'
_chemical_formula_moiety 'C11 H10 Cu N4 O5'
_chemical_formula_sum 'C11 H10 Cu N4 O5'
_chemical_formula_weight 341.77
_chemical_name_systematic
(2-Aminopyrimidine-\k<i>N</i>^1^)aqua(pyridine-2,6-dicarboxylato-\k^3^<i>O</i>^2^,<i>N</i>,<i>O</i>^6^)copper(II)
_space_group_IT_number 2
_symmetry_cell_setting triclinic
_symmetry_space_group_name_Hall '-P 1'
_symmetry_space_group_name_H-M 'P -1'
_atom_sites_solution_hydrogens geom
_atom_sites_solution_primary direct
_atom_sites_solution_secondary difmap
_audit_creation_method SHELXL97
_cell_angle_alpha 80.980(4)
_cell_angle_beta 87.261(4)
_cell_angle_gamma 64.488(5)
_cell_formula_units_Z 2
_cell_length_a 7.4376(4)
_cell_length_b 8.0321(4)
_cell_length_c 11.4220(6)
_cell_measurement_reflns_used 4000
_cell_measurement_temperature 294.0(10)
_cell_measurement_theta_max 28.84
_cell_measurement_theta_min 2.84
_cell_volume 608.05(6)
_computing_cell_refinement
;
CrysAlis PRO (Oxford Diffraction, 2010)
;
_computing_data_collection
;
CrysAlis PRO (Oxford Diffraction, 2010)
;
_computing_data_reduction
;
CrysAlis PRO (Oxford Diffraction, 2010)
;
_computing_molecular_graphics 'ORTEP-3 for Windows (Farrugia, 2012)'
_computing_publication_material 'SHELXL97 (Sheldrick, 2008)'
_computing_structure_refinement 'SHELXL97 (Sheldrick, 2008)'
_computing_structure_solution 'SHELXS97 (Sheldrick, 2008)'
_diffrn_ambient_temperature 294.0(10)
_diffrn_detector_area_resol_mean 16.1544
_diffrn_measured_fraction_theta_full 0.999
_diffrn_measured_fraction_theta_max 0.878
_diffrn_measurement_device_type 'Agilent Xcalibur Eos'
_diffrn_measurement_method \w
_diffrn_radiation_monochromator graphite
_diffrn_radiation_source 'Enhance (Mo) X-ray Source'
_diffrn_radiation_type MoK\a
_diffrn_radiation_wavelength 0.71073
_diffrn_reflns_av_R_equivalents 0.0232
_diffrn_reflns_av_sigmaI/netI 0.0292
_diffrn_reflns_limit_h_max 10
_diffrn_reflns_limit_h_min -9
_diffrn_reflns_limit_k_max 10
_diffrn_reflns_limit_k_min -10
_diffrn_reflns_limit_l_max 15
_diffrn_reflns_limit_l_min -15
_diffrn_reflns_number 8678
_diffrn_reflns_theta_full 26.00
_diffrn_reflns_theta_max 28.84
_diffrn_reflns_theta_min 2.84
_exptl_absorpt_coefficient_mu 1.827
_exptl_absorpt_correction_T_max 1.000
_exptl_absorpt_correction_T_min 0.913
_exptl_absorpt_correction_type multi-scan
_exptl_absorpt_process_details
;
(CrysAlis PRO; Oxford Diffraction, 2010)
;
_exptl_crystal_colour blue
_exptl_crystal_density_diffrn 1.867
_exptl_crystal_density_method 'not measured'
_exptl_crystal_description prism
_exptl_crystal_F_000 346
_exptl_crystal_size_max 0.26
_exptl_crystal_size_mid 0.17
_exptl_crystal_size_min 0.10
_refine_diff_density_max 0.370
_refine_diff_density_min -0.299
_refine_ls_extinction_method none
_refine_ls_goodness_of_fit_ref 1.060
_refine_ls_hydrogen_treatment mixed
_refine_ls_matrix_type full
_refine_ls_number_parameters 198
_refine_ls_number_reflns 2797
_refine_ls_number_restraints 0
_refine_ls_restrained_S_all 1.060
_refine_ls_R_factor_all 0.0402
_refine_ls_R_factor_gt 0.0310
_refine_ls_shift/su_max 0.001
_refine_ls_shift/su_mean 0.000
_refine_ls_structure_factor_coef Fsqd
_refine_ls_weighting_details 'calc w = 1/[\s^2^(Fo^2^)+(0.0336P)^2^+0.2457P] where P=(Fo^2^+2Fc^2^)/3'
_refine_ls_weighting_scheme calc
_refine_ls_wR_factor_gt 0.0707
_refine_ls_wR_factor_ref 0.0744
_reflns_number_gt 2377
_reflns_number_total 2797
_reflns_threshold_expression I>2\s(I)
_cod_data_source_file fa3361sup1.cif
_cod_data_source_block I
_cod_original_cell_volume 608.05(5)
_cod_database_code 2019933

loop_
_symmetry_equiv_pos_as_xyz
'x, y, z'
'-x, -y, -z'

loop_
_atom_site_type_symbol
_atom_site_label
_atom_site_fract_x
_atom_site_fract_y
_atom_site_fract_z
_atom_site_U_iso_or_equiv
_atom_site_adp_type
_atom_site_calc_flag
_atom_site_refinement_flags
_atom_site_occupancy
_atom_site_symmetry_multiplicity
Cu Cu1 0.58382(4) 0.63364(4) 0.27226(2) 0.02800(10) Uani d . 1 1
N N1 0.4559(3) 0.4729(2) 0.26850(16) 0.0240(4) Uani d . 1 1
O O1 0.7374(2) 0.4895(2) 0.14170(15) 0.0368(4) Uani d . 1 1
O O2 0.7335(3) 0.2913(2) 0.02734(15) 0.0379(4) Uani d . 1 1
C C1 0.6719(3) 0.3808(3) 0.1090(2) 0.0274(5) Uani d . 1 1
C C2 0.5024(3) 0.3669(3) 0.18306(19) 0.0241(4) Uani d . 1 1
C C3 0.4001(4) 0.2635(3) 0.1699(2) 0.0328(5) Uani d . 1 1
H H3A 0.4314 0.1891 0.1104 0.039 Uiso calc R 1 1
C C4 0.2490(4) 0.2737(3) 0.2479(2) 0.0368(6) Uani d . 1 1
H H4A 0.1762 0.2065 0.2401 0.044 Uiso calc R 1 1
C C5 0.2041(3) 0.3827(3) 0.3377(2) 0.0319(5) Uani d . 1 1
H H5A 0.1036 0.3882 0.3908 0.038 Uiso calc R 1 1
C C6 0.3134(3) 0.4824(3) 0.34576(19) 0.0235(4) Uani d . 1 1
C C7 0.2921(3) 0.6128(3) 0.4336(2) 0.0266(5) Uani d . 1 1
O O3 0.3991(2) 0.7031(2) 0.40966(14) 0.0308(4) Uani d . 1 1
O O4 0.1818(2) 0.6234(2) 0.51765(15) 0.0377(4) Uani d . 1 1
N N11 0.7311(3) 0.7845(3) 0.29023(16) 0.0255(4) Uani d . 1 1
N N12 0.9146(3) 0.7348(3) 0.1188(2) 0.0397(5) Uani d . 1 1
H H12A 1.000(4) 0.751(4) 0.077(3) 0.040(8) Uiso d . 1 1
H H12B 0.868(4) 0.659(4) 0.105(3) 0.050(8) Uiso d . 1 1
C C12 0.8681(3) 0.8129(3) 0.2162(2) 0.0262(5) Uani d . 1 1
N N13 0.9603(3) 0.9186(3) 0.23718(18) 0.0321(4) Uani d . 1 1
C C14 0.9059(3) 1.0040(3) 0.3312(2) 0.0327(5) Uani d . 1 1
H H14A 0.9664 1.0790 0.3459 0.039 Uiso calc R 1 1
C C15 0.7651(3) 0.9885(3) 0.4086(2) 0.0337(5) Uani d . 1 1
H H15A 0.7270 1.0527 0.4733 0.040 Uiso calc R 1 1
C C16 0.6844(3) 0.8733(3) 0.3851(2) 0.0312(5) Uani d . 1 1
H H16A 0.5923 0.8555 0.4374 0.037 Uiso calc R 1 1
O O1W 0.3478(2) 0.8782(2) 0.14239(15) 0.0374(4) Uani d . 1 1
H H1W 0.2332 0.9035 0.1683 0.049 Uiso d R 1 1
H H2W 0.3575 0.8362 0.0818 0.049 Uiso d R 1 1

loop_
_atom_site_aniso_label
_atom_site_aniso_U_11
_atom_site_aniso_U_22
_atom_site_aniso_U_33
_atom_site_aniso_U_12
_atom_site_aniso_U_13
_atom_site_aniso_U_23
Cu1 0.03005(16) 0.03724(17) 0.02993(17) -0.02393(13) 0.01428(11) -0.01781(12)
N1 0.0244(9) 0.0274(9) 0.0243(9) -0.0143(8) 0.0062(7) -0.0074(8)
O1 0.0409(9) 0.0491(10) 0.0401(10) -0.0335(8) 0.0211(8) -0.0258(8)
O2 0.0448(10) 0.0495(10) 0.0340(9) -0.0297(9) 0.0193(8) -0.0240(8)
C1 0.0307(11) 0.0325(12) 0.0255(11) -0.0184(10) 0.0086(9) -0.0106(9)
C2 0.0266(10) 0.0267(11) 0.0232(11) -0.0147(9) 0.0046(9) -0.0070(9)
C3 0.0398(13) 0.0354(13) 0.0332(13) -0.0235(11) 0.0070(10) -0.0130(10)
C4 0.0416(13) 0.0414(14) 0.0445(15) -0.0323(12) 0.0106(11) -0.0138(12)
C5 0.0305(12) 0.0359(12) 0.0359(13) -0.0207(10) 0.0098(10) -0.0071(10)
C6 0.0231(10) 0.0258(10) 0.0240(11) -0.0127(9) 0.0062(8) -0.0055(9)
C7 0.0226(10) 0.0321(12) 0.0272(12) -0.0127(9) 0.0059(9) -0.0090(9)
O3 0.0326(8) 0.0402(9) 0.0313(9) -0.0235(7) 0.0134(7) -0.0178(7)
O4 0.0352(9) 0.0501(10) 0.0366(10) -0.0243(8) 0.0192(8) -0.0189(8)
N11 0.0249(9) 0.0323(10) 0.0262(10) -0.0175(8) 0.0071(7) -0.0106(8)
N12 0.0474(13) 0.0593(15) 0.0342(12) -0.0409(12) 0.0210(10) -0.0209(11)
C12 0.0230(10) 0.0312(11) 0.0272(12) -0.0141(9) 0.0032(9) -0.0055(9)
N13 0.0305(10) 0.0393(11) 0.0361(11) -0.0231(9) 0.0075(8) -0.0101(9)
C14 0.0315(12) 0.0340(12) 0.0414(14) -0.0205(10) 0.0030(10) -0.0116(11)
C15 0.0331(12) 0.0389(13) 0.0371(14) -0.0192(11) 0.0064(10) -0.0185(11)
C16 0.0286(11) 0.0406(13) 0.0317(13) -0.0194(10) 0.0098(10) -0.0145(10)
O1W 0.0408(9) 0.0459(10) 0.0360(10) -0.0260(8) 0.0061(8) -0.0153(8)

loop_
_atom_type_symbol
_atom_type_description
_atom_type_scat_dispersion_real
_atom_type_scat_dispersion_imag
_atom_type_scat_source
C C 0.0033 0.0016 'International Tables Vol C Tables 4.2.6.8 and 6.1.1.4'
H H 0.0000 0.0000 'International Tables Vol C Tables 4.2.6.8 and 6.1.1.4'
N N 0.0061 0.0033 'International Tables Vol C Tables 4.2.6.8 and 6.1.1.4'
O O 0.0106 0.0060 'International Tables Vol C Tables 4.2.6.8 and 6.1.1.4'
Cu Cu 0.3201 1.2651 'International Tables Vol C Tables 4.2.6.8 and 6.1.1.4'

loop_
_geom_angle_atom_site_label_1
_geom_angle_atom_site_label_2
_geom_angle_atom_site_label_3
_geom_angle
N1 Cu1 N11 174.43(8)
N1 Cu1 O3 80.07(7)
N11 Cu1 O3 98.26(7)
N1 Cu1 O1 79.79(7)
N11 Cu1 O1 101.38(7)
O3 Cu1 O1 159.40(6)
N1 Cu1 O1W 93.49(7)
N11 Cu1 O1W 91.85(7)
O3 Cu1 O1W 91.03(6)
O1 Cu1 O1W 94.48(7)
C6 N1 C2 122.75(18)
C6 N1 Cu1 118.48(14)
C2 N1 Cu1 118.55(14)
C1 O1 Cu1 115.47(14)
O2 C1 O1 126.1(2)
O2 C1 C2 119.90(19)
O1 C1 C2 113.96(18)
N1 C2 C3 120.5(2)
N1 C2 C1 111.58(17)
C3 C2 C1 127.9(2)
C2 C3 C4 117.8(2)
C2 C3 H3A 121.1
C4 C3 H3A 121.1
C3 C4 C5 121.1(2)
C3 C4 H4A 119.4
C5 C4 H4A 119.4
C6 C5 C4 117.9(2)
C6 C5 H5A 121.1
C4 C5 H5A 121.1
N1 C6 C5 120.0(2)
N1 C6 C7 111.80(17)
C5 C6 C7 128.22(19)
O4 C7 O3 126.3(2)
O4 C7 C6 120.16(19)
O3 C7 C6 113.59(18)
C7 O3 Cu1 115.69(14)
C16 N11 C12 116.53(18)
C16 N11 Cu1 115.40(14)
C12 N11 Cu1 128.03(15)
C12 N12 H12A 117.5(19)
C12 N12 H12B 121(2)
H12A N12 H12B 121(3)
N12 C12 N13 117.5(2)
N12 C12 N11 119.3(2)
N13 C12 N11 123.2(2)
C14 N13 C12 117.3(2)
N13 C14 C15 123.6(2)
N13 C14 H14A 118.2
C15 C14 H14A 118.2
C16 C15 C14 116.0(2)
C16 C15 H15A 122.0
C14 C15 H15A 122.0
N11 C16 C15 123.3(2)
N11 C16 H16A 118.4
C15 C16 H16A 118.4
Cu1 O1W H1W 109.7
Cu1 O1W H2W 104.5
H1W O1W H2W 108.5

loop_
_geom_bond_atom_site_label_1
_geom_bond_atom_site_label_2
_geom_bond_distance
Cu1 N1 1.9112(17)
Cu1 N11 1.9880(17)
Cu1 O3 2.0175(15)
Cu1 O1 2.0267(16)
Cu1 O1W 2.3465(17)
N1 C6 1.331(3)
N1 C2 1.331(3)
O1 C1 1.275(3)
O2 C1 1.218(3)
C1 C2 1.519(3)
C2 C3 1.374(3)
C3 C4 1.383(3)
C3 H3A 0.9300
C4 C5 1.388(3)
C4 H4A 0.9300
C5 C6 1.379(3)
C5 H5A 0.9300
C6 C7 1.516(3)
C7 O4 1.222(3)
C7 O3 1.284(3)
N11 C16 1.340(3)
N11 C12 1.365(3)
N12 C12 1.321(3)
N12 H12A 0.82(3)
N12 H12B 0.85(3)
C12 N13 1.352(3)
N13 C14 1.319(3)
C14 C15 1.372(3)
C14 H14A 0.9300
C15 C16 1.364(3)
C15 H15A 0.9300
C16 H16A 0.9300
O1W H1W 0.8368
O1W H2W 0.8029

loop_
_geom_hbond_atom_site_label_D
_geom_hbond_atom_site_label_H
_geom_hbond_atom_site_label_A
_geom_hbond_site_symmetry_A
_geom_hbond_distance_DH
_geom_hbond_distance_HA
_geom_hbond_distance_DA
_geom_hbond_angle_DHA
N12 H12A O2 2_765 0.82(3) 2.19(3) 2.984(3) 164(3)
N12 H12B O1 . 0.85(3) 1.98(3) 2.780(3) 157(3)
O1W H1W N13 1_455 0.84 2.10 2.931(2) 170.4
O1W H2W O2 2_665 0.80 2.03 2.761(2) 150.4

_cod_database_fobs_code 2019933
